data_4335644
loop_
_publ_author_name
'Jakob Kljun'
'Ioannis Bratsos'
'Enzo Alessio'
'George Psomas'
'Ur\<ska Repnik'
'Miha Butinar'
'Boris Turk'
'Iztok Turel'

_publ_contact_author_address
;
Faculty of Chemistry and Chemical Technology
University of Ljubljana
A\<sker\<ceva 5, P. O. Box 537
1000 Ljubljana
Slovenia
;
_publ_contact_author_email jakob.kljun@fkkt.uni-lj.si
_publ_contact_author_name 'Jakob Kljun'
_publ_section_title
;
 New Uses for Old Drugs: Attempts to Convert Quinolone Antibacterials into
 Potential Anticancer Agents Containing Ruthenium
;
_journal_name_full 'Inorganic Chemistry'
_journal_page_first 9039
_journal_page_last 9052
_journal_paper_doi 10.1021/ic401220x
_journal_volume 52
_journal_year 2013
_chemical_formula_moiety 'C20 H27 N2 O6 Ru S4, C2 H6 O, F6 P'
_chemical_formula_sum 'C22 H33 F6 N2 O7 P Ru S4'
_chemical_formula_weight 811.78
_chemical_name_common
;
cinoxacinato(dimethylsulfoxide-S)(1,4,7-trithiacyclononane-S,S',S'')
ruthenium(II) hexafluorophosphate ethanol solvate
;
_chemical_name_systematic
;
(1-ethyl-4-oxo-1,4-dihydro-[1,3]dioxolo[4,5-g]cinnoline-3-carboxylato-\k^2^O,O)
(dimethylsulfoxide-S)(1,4,7-trithiacyclononane-S,S',S'')ruthenium(II) 
hexafluorophosphate ethanol solvate'
;
_space_group_IT_number 14
_symmetry_cell_setting monoclinic
_symmetry_space_group_name_Hall '-P 2ybc'
_symmetry_space_group_name_H-M 'P 1 21/c 1'
_atom_sites_solution_hydrogens geom
_atom_sites_solution_primary direct
_atom_sites_solution_secondary difmap
_audit_creation_method SHELXL-97
_cell_angle_alpha 90.00
_cell_angle_beta 102.3539(12)
_cell_angle_gamma 90.00
_cell_formula_units_Z 4
_cell_length_a 11.1562(2)
_cell_length_b 17.8934(4)
_cell_length_c 15.5908(3)
_cell_measurement_reflns_used 7148
_cell_measurement_temperature 298(2)
_cell_measurement_theta_max 27.48
_cell_measurement_theta_min 0.41
_cell_volume 3040.21(11)
_computing_cell_refinement 'DENZO-SMN (Otwinovski & Minor, 1997)'
_computing_data_collection 'Collect (Nonius, 2000)'
_computing_data_reduction 'DENZO-SMN (Otwinovski & Minor, 1997)'
_computing_structure_refinement 'SHELXL-97 (Sheldrick, 2008)'
_computing_structure_solution 'SIR92 (Altomare et al., 1993)'
_diffrn_ambient_temperature 298(2)
_diffrn_measured_fraction_theta_full 0.995
_diffrn_measured_fraction_theta_max 0.995
_diffrn_measurement_device_type
;
Nonius KappaCCD area-detector diffractometer
;
_diffrn_measurement_method '\p and \w scans'
_diffrn_radiation_monochromator graphite
_diffrn_radiation_source 'fine-focus sealed tube'
_diffrn_radiation_type MoK\a
_diffrn_radiation_wavelength 0.71073
_diffrn_reflns_av_R_equivalents 0.0320
_diffrn_reflns_av_sigmaI/netI 0.0442
_diffrn_reflns_limit_h_max 14
_diffrn_reflns_limit_h_min -14
_diffrn_reflns_limit_k_max 23
_diffrn_reflns_limit_k_min -23
_diffrn_reflns_limit_l_max 20
_diffrn_reflns_limit_l_min -20
_diffrn_reflns_number 13359
_diffrn_reflns_theta_full 27.47
_diffrn_reflns_theta_max 27.47
_diffrn_reflns_theta_min 2.91
_exptl_absorpt_coefficient_mu 0.925
_exptl_absorpt_correction_T_max 0.9214
_exptl_absorpt_correction_T_min 0.8738
_exptl_absorpt_correction_type multi-scan
_exptl_absorpt_process_details 'SCALEPACK (Otwinowski & Minor, 1997)'
_exptl_crystal_colour yellow
_exptl_crystal_density_diffrn 1.774
_exptl_crystal_description prism
_exptl_crystal_F_000 1648
_exptl_crystal_size_max 0.15
_exptl_crystal_size_mid 0.14
_exptl_crystal_size_min 0.09
_refine_diff_density_max 0.660
_refine_diff_density_min -0.518
_refine_diff_density_rms 0.084
_refine_ls_extinction_method none
_refine_ls_goodness_of_fit_ref 0.981
_refine_ls_hydrogen_treatment constr
_refine_ls_matrix_type full
_refine_ls_number_parameters 393
_refine_ls_number_reflns 6940
_refine_ls_number_restraints 23
_refine_ls_restrained_S_all 0.985
_refine_ls_R_factor_all 0.0753
_refine_ls_R_factor_gt 0.0469
_refine_ls_shift/su_max 0.001
_refine_ls_shift/su_mean 0.000
_refine_ls_structure_factor_coef Fsqd
_refine_ls_weighting_details 'calc w=1/[\s^2^(Fo^2^)+(0.0978P)^2^+1.4540P] where P=(Fo^2^+2Fc^2^)/3'
_refine_ls_weighting_scheme calc
_refine_ls_wR_factor_gt 0.1313
_refine_ls_wR_factor_ref 0.1508
_reflns_number_gt 4984
_reflns_number_total 6940
_reflns_threshold_expression >2\s(I)
_cod_data_source_file ic401220x_si_003.cif
_cod_data_source_block k1873
_cod_original_cell_volume 3040.21(10)
_cod_original_sg_symbol_H-M 'P 21/c'
_cod_database_code 4335644

loop_
_symmetry_equiv_pos_as_xyz
'x, y, z'
'-x, y+1/2, -z+1/2'
'-x, -y, -z'
'x, -y-1/2, z-1/2'

loop_
_atom_site_label
_atom_site_type_symbol
_atom_site_fract_x
_atom_site_fract_y
_atom_site_fract_z
_atom_site_U_iso_or_equiv
_atom_site_adp_type
_atom_site_occupancy
_atom_site_symmetry_multiplicity
_atom_site_calc_flag
_atom_site_refinement_flags
Ru1 Ru 0.86009(3) 0.143774(17) 0.77618(2) 0.03551(13) Uani 1 1 d .
S2 S 0.78179(10) 0.25238(6) 0.81778(8) 0.0490(3) Uani 1 1 d .
S3 S 0.83421(11) 0.08835(6) 0.90188(7) 0.0483(3) Uani 1 1 d .
S4 S 1.05066(10) 0.18506(7) 0.84372(9) 0.0527(3) Uani 1 1 d .
S5 S 0.88696(14) 0.20445(9) 0.64827(9) 0.0689(4) Uani 1 1 d .
P6 P 0.61013(18) 0.83251(9) 0.87545(11) 0.0762(5) Uani 1 1 d .
O7 O 0.2236(3) 0.09799(17) 0.5924(2) 0.0525(7) Uani 1 1 d .
O8 O 0.1754(3) -0.02021(18) 0.5355(2) 0.0525(8) Uani 1 1 d .
O9 O 0.8960(4) 0.1235(2) 0.9856(2) 0.0710(10) Uani 1 1 d .
N10 N 0.7182(3) -0.08180(18) 0.6260(2) 0.0403(7) Uani 1 1 d .
N11 N 0.6015(3) -0.09732(18) 0.5951(2) 0.0403(7) Uani 1 1 d .
O12 O 0.9544(3) -0.06071(19) 0.6733(3) 0.0652(10) Uani 1 1 d .
O13 O 0.9360(3) 0.04788(18) 0.7334(2) 0.0560(8) Uani 1 1 d .
O14 O 0.6892(2) 0.10428(15) 0.70793(19) 0.0426(6) Uani 1 1 d .
C15 C 0.7512(3) -0.0162(2) 0.6637(3) 0.0369(8) Uani 1 1 d .
C16 C 0.5379(3) 0.0222(2) 0.6377(2) 0.0342(8) Uani 1 1 d .
C17 C 0.3281(4) 0.0555(2) 0.6024(3) 0.0400(9) Uani 1 1 d .
F18 F 0.7140(5) 0.8466(3) 0.8213(4) 0.1246(17) Uani 1 1 d .
C19 C 0.3830(4) -0.0688(2) 0.5638(3) 0.0426(9) Uani 1 1 d .
H19 H 0.3613 -0.1155 0.5392 0.051 Uiso 1 1 calc R
C20 C 0.2983(4) -0.0153(2) 0.5669(3) 0.0410(9) Uani 1 1 d .
C21 C 0.5793(4) -0.1730(2) 0.5544(3) 0.0479(10) Uani 1 1 d .
H21A H 0.6536 -0.1901 0.5376 0.057 Uiso 1 1 calc R
H21B H 0.5154 -0.1695 0.5016 0.057 Uiso 1 1 calc R
C22 C 0.4450(3) 0.0762(2) 0.6396(3) 0.0385(8) Uani 1 1 d .
H22 H 0.4631 0.1230 0.6648 0.046 Uiso 1 1 calc R
F23 F 0.5163(6) 0.8643(3) 0.7959(3) 0.153(2) Uani 1 1 d .
C24 C 0.5068(3) -0.0493(2) 0.6000(2) 0.0361(8) Uani 1 1 d .
F25 F 0.5086(5) 0.8172(4) 0.9279(3) 0.151(2) Uani 1 1 d .
C26 C 0.6642(3) 0.0399(2) 0.6726(2) 0.0361(8) Uani 1 1 d .
C27 C 0.8899(4) -0.0097(2) 0.6918(3) 0.0448(9) Uani 1 1 d .
C28 C 0.5420(5) -0.2292(3) 0.6153(4) 0.0647(13) Uani 1 1 d .
H28A H 0.6001 -0.2285 0.6705 0.097 Uiso 1 1 calc R
H28B H 0.5401 -0.2781 0.5898 0.097 Uiso 1 1 calc R
H28C H 0.4620 -0.2168 0.6246 0.097 Uiso 1 1 calc R
F29 F 0.7067(6) 0.7996(4) 0.9535(4) 0.164(2) Uani 1 1 d .
C31 C 0.1243(4) 0.0514(3) 0.5520(3) 0.0539(11) Uani 1 1 d .
H31A H 0.0809 0.0735 0.4973 0.065 Uiso 1 1 calc R
H31B H 0.0670 0.0453 0.5904 0.065 Uiso 1 1 calc R
F32 F 0.6348(7) 0.9105(3) 0.9176(4) 0.161(3) Uani 1 1 d .
F33 F 0.5929(7) 0.7538(3) 0.8346(4) 0.176(3) Uani 1 1 d .
C34 C 0.6757(5) 0.0817(3) 0.9053(4) 0.0755(16) Uani 1 1 d .
H34A H 0.6674 0.0554 0.9573 0.113 Uiso 1 1 calc R
H34B H 0.6326 0.0553 0.8545 0.113 Uiso 1 1 calc R
H34C H 0.6419 0.1310 0.9060 0.113 Uiso 1 1 calc R
C35 C 0.8769(6) -0.0072(3) 0.9082(4) 0.0683(14) Uani 1 1 d .
H35A H 0.9619 -0.0117 0.9059 0.102 Uiso 1 1 calc R
H35B H 0.8277 -0.0339 0.8598 0.102 Uiso 1 1 calc R
H35C H 0.8643 -0.0279 0.9624 0.102 Uiso 1 1 calc R
C36 C 0.9055(5) 0.2950(3) 0.8970(4) 0.0684(15) Uani 1 1 d U
H36A H 0.9001 0.3487 0.8880 0.082 Uiso 1 1 calc R
H36B H 0.8907 0.2854 0.9550 0.082 Uiso 1 1 calc R
C37 C 0.7931(7) 0.2848(5) 0.6434(5) 0.109(3) Uani 1 1 d DU
H37A H 0.8243 0.3226 0.6092 0.131 Uiso 1 1 calc R
H37B H 0.7111 0.2718 0.6117 0.131 Uiso 1 1 calc R
C38 C 1.0295(5) 0.2729(3) 0.8973(5) 0.0836(19) Uani 1 1 d U
H38A H 1.0739 0.2698 0.9579 0.100 Uiso 1 1 calc R
H38B H 1.0674 0.3122 0.8695 0.100 Uiso 1 1 calc R
C40 C 1.0393(6) 0.2425(5) 0.6764(5) 0.100(2) Uani 1 1 d U
H40A H 1.0786 0.2340 0.6275 0.120 Uiso 1 1 calc R
H40B H 1.0327 0.2961 0.6832 0.120 Uiso 1 1 calc R
C41 C 0.7837(10) 0.3174(4) 0.7259(5) 0.119(3) Uani 1 1 d DU
H41A H 0.7092 0.3470 0.7164 0.143 Uiso 1 1 calc R
H41B H 0.8521 0.3515 0.7439 0.143 Uiso 1 1 calc R
C43 C 1.1177(7) 0.2137(6) 0.7540(5) 0.124(3) Uani 1 1 d U
H43A H 1.1787 0.2517 0.7760 0.149 Uiso 1 1 calc R
H43B H 1.1610 0.1711 0.7370 0.149 Uiso 1 1 calc R
O55 O 0.2031(4) -0.0062(4) 0.7502(4) 0.119(2) Uani 1 1 d .
H55 H 0.1345 -0.0250 0.7403 0.178 Uiso 1 1 calc R
C56 C 0.2396(8) 0.0103(5) 0.8398(6) 0.109(3) Uani 1 1 d D
H56A H 0.2361 -0.0346 0.8740 0.131 Uiso 1 1 calc R
H56B H 0.1839 0.0467 0.8560 0.131 Uiso 1 1 calc R
C57 C 0.3622(10) 0.0396(7) 0.8592(7) 0.153(4) Uani 1 1 d D
H57A H 0.4146 0.0076 0.8339 0.229 Uiso 1 1 calc R
H57B H 0.3918 0.0417 0.9216 0.229 Uiso 1 1 calc R
H57C H 0.3623 0.0889 0.8349 0.229 Uiso 1 1 calc R

loop_
_atom_site_aniso_label
_atom_site_aniso_U_11
_atom_site_aniso_U_22
_atom_site_aniso_U_33
_atom_site_aniso_U_23
_atom_site_aniso_U_13
_atom_site_aniso_U_12
Ru1 0.03043(18) 0.03047(18) 0.0448(2) -0.00619(13) 0.00625(13) -0.00338(12)
S2 0.0436(6) 0.0332(5) 0.0702(7) -0.0063(5) 0.0124(5) 0.0011(4)
S3 0.0511(6) 0.0391(6) 0.0534(6) 0.0021(5) 0.0081(5) -0.0032(5)
S4 0.0366(5) 0.0473(6) 0.0711(7) -0.0164(5) 0.0048(5) -0.0071(5)
S5 0.0757(9) 0.0803(9) 0.0529(7) 0.0032(6) 0.0187(6) -0.0180(7)
P6 0.1006(12) 0.0529(8) 0.0761(9) 0.0132(7) 0.0214(9) -0.0186(8)
O7 0.0301(14) 0.0476(17) 0.077(2) -0.0089(16) 0.0043(14) 0.0026(13)
O8 0.0317(15) 0.0490(18) 0.072(2) -0.0015(15) 0.0001(14) -0.0050(13)
O9 0.094(3) 0.064(2) 0.0509(18) -0.0057(17) 0.0070(18) -0.013(2)
N10 0.0325(17) 0.0374(18) 0.0525(19) -0.0049(15) 0.0124(14) -0.0017(14)
N11 0.0395(18) 0.0302(16) 0.0517(18) -0.0105(14) 0.0109(14) -0.0046(14)
O12 0.0379(17) 0.0538(19) 0.103(3) -0.0325(19) 0.0125(17) 0.0057(14)
O13 0.0295(14) 0.0540(19) 0.082(2) -0.0310(17) 0.0061(14) 0.0012(13)
O14 0.0329(14) 0.0337(14) 0.0587(17) -0.0137(13) 0.0045(12) -0.0025(11)
C15 0.0307(19) 0.036(2) 0.044(2) -0.0081(16) 0.0068(15) -0.0021(15)
C16 0.0331(18) 0.0323(19) 0.0373(18) -0.0072(15) 0.0080(15) -0.0049(15)
C17 0.033(2) 0.039(2) 0.047(2) -0.0009(17) 0.0070(16) -0.0006(16)
F18 0.156(5) 0.102(3) 0.138(4) -0.009(3) 0.083(4) -0.018(3)
C19 0.042(2) 0.035(2) 0.051(2) -0.0072(17) 0.0087(18) -0.0082(17)
C20 0.032(2) 0.044(2) 0.044(2) 0.0000(17) 0.0020(16) -0.0058(17)
C21 0.050(2) 0.036(2) 0.059(3) -0.017(2) 0.014(2) -0.0069(19)
C22 0.035(2) 0.035(2) 0.046(2) -0.0080(16) 0.0086(16) -0.0044(16)
F23 0.176(6) 0.185(6) 0.106(3) 0.071(4) 0.044(4) 0.072(4)
C24 0.0356(19) 0.0314(19) 0.0409(19) -0.0038(16) 0.0075(16) -0.0037(15)
F25 0.110(3) 0.247(7) 0.096(3) 0.038(4) 0.021(3) -0.072(4)
C26 0.0323(19) 0.035(2) 0.0405(19) -0.0037(16) 0.0065(15) -0.0004(15)
C27 0.033(2) 0.044(2) 0.058(2) -0.011(2) 0.0096(18) 0.0004(17)
C28 0.073(3) 0.045(3) 0.079(3) -0.005(2) 0.024(3) -0.011(2)
F29 0.130(4) 0.211(7) 0.131(4) 0.049(4) -0.017(3) -0.016(5)
C31 0.035(2) 0.055(3) 0.066(3) 0.000(2) -0.001(2) -0.004(2)
F32 0.230(7) 0.102(4) 0.186(5) -0.057(4) 0.125(5) -0.056(4)
F33 0.267(8) 0.058(3) 0.181(5) -0.004(3) 0.000(5) -0.046(4)
C34 0.063(3) 0.076(4) 0.096(4) 0.024(3) 0.035(3) 0.002(3)
C35 0.076(4) 0.044(3) 0.077(3) 0.013(2) -0.002(3) 0.002(3)
C36 0.069(3) 0.058(3) 0.082(4) -0.036(3) 0.025(3) -0.015(3)
C37 0.095(5) 0.126(7) 0.110(5) 0.066(5) 0.032(4) 0.028(5)
C38 0.067(3) 0.053(3) 0.115(5) -0.040(3) -0.016(3) -0.002(3)
C40 0.076(4) 0.127(6) 0.109(5) 0.024(5) 0.049(4) -0.020(4)
C41 0.172(8) 0.067(4) 0.108(5) 0.036(4) 0.006(6) 0.046(5)
C43 0.063(4) 0.203(10) 0.111(5) 0.018(6) 0.027(4) -0.053(5)
O55 0.062(3) 0.168(6) 0.122(4) 0.047(4) 0.008(3) 0.001(3)
C56 0.121(7) 0.095(6) 0.110(6) 0.002(5) 0.024(5) 0.034(5)
C57 0.116(8) 0.198(12) 0.146(8) -0.019(8) 0.031(7) -0.041(8)

loop_
_atom_type_symbol
_atom_type_description
_atom_type_scat_dispersion_real
_atom_type_scat_dispersion_imag
_atom_type_scat_source
C C 0.0033 0.0016 'International Tables Vol C Tables 4.2.6.8 and 6.1.1.4'
H H 0.0000 0.0000 'International Tables Vol C Tables 4.2.6.8 and 6.1.1.4'
N N 0.0061 0.0033 'International Tables Vol C Tables 4.2.6.8 and 6.1.1.4'
O O 0.0106 0.0060 'International Tables Vol C Tables 4.2.6.8 and 6.1.1.4'
F F 0.0171 0.0103 'International Tables Vol C Tables 4.2.6.8 and 6.1.1.4'
P P 0.1023 0.0942 'International Tables Vol C Tables 4.2.6.8 and 6.1.1.4'
S S 0.1246 0.1234 'International Tables Vol C Tables 4.2.6.8 and 6.1.1.4'
Ru Ru -1.2594 0.8363 'International Tables Vol C Tables 4.2.6.8 and 6.1.1.4'

loop_
_geom_angle_atom_site_label_1
_geom_angle_atom_site_label_2
_geom_angle_atom_site_label_3
_geom_angle
O13 Ru1 O14 87.02(11)
O13 Ru1 S3 92.98(11)
O14 Ru1 S3 91.21(9)
O13 Ru1 S2 176.86(10)
O14 Ru1 S2 93.98(8)
S3 Ru1 S2 89.98(4)
O13 Ru1 S4 90.67(8)
O14 Ru1 S4 176.74(8)
S3 Ru1 S4 91.21(5)
S2 Ru1 S4 88.21(4)
O13 Ru1 S5 88.53(11)
O14 Ru1 S5 89.56(9)
S3 Ru1 S5 178.33(5)
S2 Ru1 S5 88.49(5)
S4 Ru1 S5 88.08(5)
C36 S2 C41 97.4(4)
C36 S2 Ru1 105.69(18)
C41 S2 Ru1 104.3(3)
O9 S3 C35 107.0(2)
O9 S3 C34 106.2(3)
C35 S3 C34 101.0(3)
O9 S3 Ru1 117.05(16)
C35 S3 Ru1 112.8(2)
C34 S3 Ru1 111.4(2)
C43 S4 C38 103.2(5)
C43 S4 Ru1 103.6(3)
C38 S4 Ru1 106.98(19)
C37 S5 C40 102.9(4)
C37 S5 Ru1 103.3(2)
C40 S5 Ru1 104.7(2)
F33 P6 F32 177.0(4)
F33 P6 F23 90.1(4)
F32 P6 F23 92.1(4)
F33 P6 F25 90.9(4)
F32 P6 F25 91.1(3)
F23 P6 F25 92.4(3)
F33 P6 F29 89.0(4)
F32 P6 F29 88.8(4)
F23 P6 F29 178.3(4)
F25 P6 F29 89.0(3)
F33 P6 F18 88.1(4)
F32 P6 F18 90.0(3)
F23 P6 F18 87.8(3)
F25 P6 F18 178.9(4)
F29 P6 F18 90.8(4)
C17 O7 C31 106.8(3)
C20 O8 C31 106.6(3)
N11 N10 C15 120.5(3)
N10 N11 C24 123.9(3)
N10 N11 C21 114.0(3)
C24 N11 C21 122.0(3)
C27 O13 Ru1 133.2(3)
C26 O14 Ru1 127.7(2)
N10 C15 C26 122.4(3)
N10 C15 C27 111.3(3)
C26 C15 C27 126.3(3)
C24 C16 C22 120.4(3)
C24 C16 C26 119.3(3)
C22 C16 C26 120.3(3)
C22 C17 O7 127.7(4)
C22 C17 C20 122.7(4)
O7 C17 C20 109.5(3)
C20 C19 C24 116.1(4)
C19 C20 O8 126.9(4)
C19 C20 C17 123.3(4)
O8 C20 C17 109.8(4)
N11 C21 C28 112.5(4)
C17 C22 C16 116.4(4)
N11 C24 C19 121.2(3)
N11 C24 C16 117.6(3)
C19 C24 C16 121.1(3)
O14 C26 C15 125.9(3)
O14 C26 C16 117.9(3)
C15 C26 C16 116.3(3)
O12 C27 O13 121.8(4)
O12 C27 C15 119.1(4)
O13 C27 C15 119.1(3)
O7 C31 O8 107.4(3)
C38 C36 S2 118.6(4)
C41 C37 S5 116.6(5)
C36 C38 S4 117.1(4)
C43 C40 S5 116.5(5)
C37 C41 S2 116.9(5)
C40 C43 S4 118.7(5)
O55 C56 C57 110.3(8)

loop_
_geom_bond_atom_site_label_1
_geom_bond_atom_site_label_2
_geom_bond_distance
Ru1 O13 2.085(3)
Ru1 O14 2.097(3)
Ru1 S3 2.2692(11)
Ru1 S2 2.2809(11)
Ru1 S4 2.2840(11)
Ru1 S5 2.3456(13)
S2 C36 1.812(5)
S2 C41 1.849(7)
S3 O9 1.479(4)
S3 C35 1.772(5)
S3 C34 1.784(5)
S4 C43 1.796(7)
S4 C38 1.819(5)
S5 C37 1.770(8)
S5 C40 1.796(7)
P6 F33 1.540(5)
P6 F32 1.542(5)
P6 F23 1.550(5)
P6 F25 1.557(5)
P6 F29 1.558(6)
P6 F18 1.593(5)
O7 C17 1.372(5)
O7 C31 1.421(5)
O8 C20 1.357(5)
O8 C31 1.448(6)
N10 N11 1.318(5)
N10 C15 1.329(5)
N11 C24 1.376(5)
N11 C21 1.493(5)
O12 C27 1.234(5)
O13 C27 1.267(5)
O14 C26 1.281(5)
C15 C26 1.424(5)
C15 C27 1.519(5)
C16 C24 1.421(5)
C16 C22 1.421(5)
C16 C26 1.433(5)
C17 C22 1.360(6)
C17 C20 1.395(6)
C19 C20 1.352(6)
C19 C24 1.420(5)
C21 C28 1.502(7)
C36 C38 1.438(8)
C37 C41 1.437(10)
C40 C43 1.428(11)
O55 C56 1.401(9)
C56 C57 1.435(11)
